data_2203053
loop_
_publ_author_name
'Miao Du'
'Xiao-Jun Zhao'
'Ying Wang'

_publ_section_title
;
 2-<i>tert</i>-Butyl-4-methyl-6-(1-piperidiniomethyl)phenol chloride
;
_journal_issue 1
_journal_name_full 'Acta Crystallographica Section E'
_journal_page_first o37
_journal_page_last o39
_journal_paper_doi 10.1107/S1600536803027314
_journal_volume 60
_journal_year 2004
_chemical_formula_iupac 'C17 H28 N O 1+, Cl 1-'
_chemical_formula_moiety 'C17 H28 N O 1+, Cl 1-'
_chemical_formula_sum 'C17 H28 Cl N O'
_chemical_formula_weight 297.85
_chemical_name_systematic
;
2-tert-Butyl-4-methyl-6-(1-piperidiniomethyl)phenol chloride
;
_space_group_IT_number 19
_symmetry_cell_setting orthorhombic
_symmetry_space_group_name_Hall 'P 2ac 2ab'
_symmetry_space_group_name_H-M 'P 21 21 21'
_cell_angle_alpha 90.00
_cell_angle_beta 90.00
_cell_angle_gamma 90.00
_cell_formula_units_Z 4
_cell_length_a 5.882(2)
_cell_length_b 12.187(5)
_cell_length_c 24.553(10)
_cell_measurement_reflns_used 827
_cell_measurement_temperature 293(2)
_cell_measurement_theta_max 22.84
_cell_measurement_theta_min 3.32
_cell_volume 1760.1(12)
_computing_cell_refinement SMART
_computing_data_collection 'SMART (Bruker, 1998)'
_computing_data_reduction 'SAINT (Bruker, 1998)'
_computing_molecular_graphics 'XP in SHELXTL (Bruker, 1998)'
_computing_structure_refinement 'SHELXL97 (Sheldrick, 1997)'
_computing_structure_solution 'SHELXS97 (Sheldrick, 1997)'
_diffrn_measured_fraction_theta_full 0.999
_diffrn_measured_fraction_theta_max 0.999
_diffrn_measurement_device 'Bruker SMART 1000'
_diffrn_measurement_method \w
_diffrn_radiation_type MoK\a
_diffrn_radiation_wavelength 0.71073
_diffrn_reflns_av_R_equivalents 0.0328
_diffrn_reflns_limit_h_max 7
_diffrn_reflns_limit_h_min -5
_diffrn_reflns_limit_k_max 13
_diffrn_reflns_limit_k_min -14
_diffrn_reflns_limit_l_max 14
_diffrn_reflns_limit_l_min -29
_diffrn_reflns_number 7868
_diffrn_reflns_theta_full 25.03
_diffrn_reflns_theta_max 25.03
_diffrn_reflns_theta_min 2.35
_diffrn_standards_decay_% 0
_diffrn_standards_interval_count 0
_diffrn_standards_number 0
_exptl_absorpt_coefficient_mu 0.214
_exptl_absorpt_correction_T_max 1.0000
_exptl_absorpt_correction_T_min 0.8405
_exptl_absorpt_correction_type multi-scan
_exptl_absorpt_process_details '(SADABS; Sheldrick, 1996)'
_exptl_crystal_colour colorless
_exptl_crystal_density_diffrn 1.124
_exptl_crystal_density_meas ?
_exptl_crystal_description block
_exptl_crystal_F_000 648
_exptl_crystal_size_max 0.34
_exptl_crystal_size_mid 0.32
_exptl_crystal_size_min 0.20
_refine_diff_density_max 0.173
_refine_diff_density_min -0.164
_refine_ls_abs_structure_details 'Flack (1983); 1275 Friedel pairs'
_refine_ls_abs_structure_Flack -0.11(8)
_refine_ls_extinction_method none
_refine_ls_goodness_of_fit_ref 1.023
_refine_ls_hydrogen_treatment constr
_refine_ls_number_parameters 186
_refine_ls_number_reflns 3092
_refine_ls_restrained_S_all 1.023
_refine_ls_R_factor_all 0.0706
_refine_ls_R_factor_gt 0.0441
_refine_ls_shift/su_max 0.001
_refine_ls_shift/su_mean 0.000
_refine_ls_structure_factor_coef Fsqd
_refine_ls_weighting_details 'calc w = 1/[\s^2^(Fo^2^)+(0.0567P)^2^] where P = (Fo^2^+2Fc^2^)/3'
_refine_ls_weighting_scheme calc
_refine_ls_wR_factor_gt 0.0949
_refine_ls_wR_factor_ref 0.1048
_reflns_number_gt 2288
_reflns_number_total 3092
_reflns_threshold_expression I>2\s(I)
_cod_data_source_file ci6311.cif
_cod_data_source_block IV
_cod_depositor_comments
;
The following automatic conversions were performed:
'_symmetry_cell_setting' value 'Orthorhombic' changed to 'orthorhombic'
according to '/home/saulius/struct/CIF-dictionaries/cif_core.dic'
dictionary named 'cif_core.dic' version 2.4.1 from 2010-06-29.

Automatic conversion script
Id: cif_fix_enum 1527 2010-12-29 10:47:43Z saulius 

The following automatic conversions were performed:

'_symmetry_cell_setting' value 'Orthorhombic' changed to
'orthorhombic' according to
/home/saulius/struct/CIF-dictionaries/cif_core.dic dictionary named
'cif_core.dic' version 2.4.1 from 2010-06-29.

Automatic conversion script
Id: cif_fix_values 1715 2011-07-08 13:25:40Z adriana 
;
_cod_database_code 2203053
_cod_database_fobs_code 2203053

loop_
_symmetry_equiv_pos_as_xyz
'x, y, z'
'-x+1/2, -y, z+1/2'
'-x, y+1/2, -z+1/2'
'x+1/2, -y+1/2, -z'

loop_
_atom_site_label
_atom_site_fract_x
_atom_site_fract_y
_atom_site_fract_z
_atom_site_U_iso_or_equiv
_atom_site_adp_type
_atom_site_calc_flag
_atom_site_refinement_flags
_atom_site_occupancy
_atom_site_type_symbol
Cl1 0.67538(12) 0.38671(5) 0.76206(3) 0.0619(2) Uani d . 1 Cl
N1 0.0416(3) 0.10464(15) 0.73289(8) 0.0427(5) Uani d . 1 N
H1 0.1204 0.0405 0.7311 0.051 Uiso calc R 1 H
O1 0.1507(3) -0.04949(14) 0.62543(7) 0.0561(5) Uani d . 1 O
H1A 0.1922 -0.0712 0.6554 0.084 Uiso calc R 1 H
C1 0.2624(4) 0.0475(2) 0.61293(10) 0.0451(6) Uani d . 1 C
C2 0.1876(5) 0.1429(2) 0.63841(10) 0.0501(6) Uani d . 1 C
C3 0.2985(5) 0.2407(2) 0.62721(12) 0.0632(8) Uani d . 1 C
H3 0.2494 0.3047 0.6441 0.076 Uiso calc R 1 H
C4 0.4796(5) 0.2453(2) 0.59167(12) 0.0609(8) Uani d . 1 C
C5 0.5403(5) 0.1493(2) 0.56519(11) 0.0552(7) Uani d . 1 C
H5 0.6569 0.1524 0.5397 0.066 Uiso calc R 1 H
C6 0.4373(4) 0.0489(2) 0.57453(10) 0.0437(6) Uani d . 1 C
C7 -0.0151(5) 0.1392(2) 0.67555(11) 0.0559(7) Uani d . 1 C
H7A -0.1259 0.0885 0.6606 0.067 Uiso calc R 1 H
H7B -0.0846 0.2114 0.6765 0.067 Uiso calc R 1 H
C8 0.1879(5) 0.18707(18) 0.76109(10) 0.0498(6) Uani d . 1 C
H8A 0.1092 0.2569 0.7627 0.060 Uiso calc R 1 H
H8B 0.3273 0.1974 0.7406 0.060 Uiso calc R 1 H
C9 0.2442(5) 0.1498(3) 0.81782(11) 0.0677(9) Uani d . 1 C
H9A 0.3374 0.2049 0.8356 0.081 Uiso calc R 1 H
H9B 0.3312 0.0823 0.8161 0.081 Uiso calc R 1 H
C10 0.0319(7) 0.1310(3) 0.85084(13) 0.0844(11) Uani d . 1 C
H10A 0.0720 0.1042 0.8868 0.101 Uiso calc R 1 H
H10B -0.0500 0.1996 0.8551 0.101 Uiso calc R 1 H
C11 -0.1158(6) 0.0486(3) 0.82230(14) 0.0780(10) Uani d . 1 C
H11A -0.2560 0.0394 0.8426 0.094 Uiso calc R 1 H
H11B -0.0385 -0.0217 0.8214 0.094 Uiso calc R 1 H
C12 -0.1715(4) 0.0839(2) 0.76430(13) 0.0592(7) Uani d . 1 C
H12A -0.2594 0.0270 0.7465 0.071 Uiso calc R 1 H
H12B -0.2628 0.1502 0.7651 0.071 Uiso calc R 1 H
C13 0.6082(8) 0.3504(2) 0.58199(16) 0.0943(12) Uani d . 1 C
H13A 0.5045 0.4064 0.5701 0.141 Uiso calc R 1 H
H13B 0.7215 0.3387 0.5545 0.141 Uiso calc R 1 H
H13C 0.6804 0.3731 0.6152 0.141 Uiso calc R 1 H
C14 0.5142(5) -0.0558(2) 0.54409(11) 0.0509(7) Uani d . 1 C
C15 0.6119(5) -0.1378(2) 0.58547(12) 0.0654(8) Uani d . 1 C
H15A 0.6568 -0.2037 0.5669 0.098 Uiso calc R 1 H
H15B 0.4983 -0.1549 0.6122 0.098 Uiso calc R 1 H
H15C 0.7418 -0.1060 0.6031 0.098 Uiso calc R 1 H
C16 0.3126(5) -0.1083(2) 0.51392(11) 0.0664(8) Uani d . 1 C
H16A 0.2502 -0.0564 0.4886 0.100 Uiso calc R 1 H
H16B 0.1979 -0.1291 0.5398 0.100 Uiso calc R 1 H
H16C 0.3638 -0.1721 0.4946 0.100 Uiso calc R 1 H
C17 0.6975(6) -0.0308(3) 0.50233(13) 0.0760(9) Uani d . 1 C
H17A 0.7412 -0.0974 0.4842 0.114 Uiso calc R 1 H
H17B 0.8273 0.0003 0.5203 0.114 Uiso calc R 1 H
H17C 0.6398 0.0204 0.4761 0.114 Uiso calc R 1 H

loop_
_atom_site_aniso_label
_atom_site_aniso_U_11
_atom_site_aniso_U_22
_atom_site_aniso_U_33
_atom_site_aniso_U_12
_atom_site_aniso_U_13
_atom_site_aniso_U_23
Cl1 0.0646(4) 0.0410(3) 0.0800(5) -0.0074(3) -0.0032(4) -0.0008(3)
N1 0.0351(11) 0.0367(10) 0.0564(13) 0.0030(9) 0.0010(10) -0.0057(10)
O1 0.0510(11) 0.0573(11) 0.0599(11) -0.0117(10) -0.0002(10) -0.0092(10)
C1 0.0438(15) 0.0449(14) 0.0465(14) 0.0021(12) -0.0102(12) -0.0016(12)
C2 0.0549(16) 0.0486(15) 0.0468(14) 0.0093(14) -0.0023(14) -0.0017(12)
C3 0.082(2) 0.0441(15) 0.0637(18) 0.0150(16) -0.0036(19) 0.0003(13)
C4 0.075(2) 0.0465(16) 0.0612(18) -0.0002(16) -0.0067(18) 0.0110(14)
C5 0.0526(17) 0.0613(18) 0.0518(15) 0.0011(14) 0.0019(14) 0.0116(14)
C6 0.0418(14) 0.0481(15) 0.0412(14) 0.0058(12) -0.0045(12) -0.0005(12)
C7 0.0480(16) 0.0648(18) 0.0548(16) 0.0143(14) -0.0064(14) -0.0095(14)
C8 0.0487(14) 0.0427(13) 0.0580(15) -0.0064(12) 0.0038(16) -0.0068(12)
C9 0.069(2) 0.079(2) 0.0548(17) -0.0063(16) -0.0068(16) -0.0108(15)
C10 0.097(3) 0.098(3) 0.0581(19) 0.006(2) 0.011(2) 0.0047(19)
C11 0.064(2) 0.081(2) 0.090(2) 0.0074(19) 0.0260(18) 0.032(2)
C12 0.0355(14) 0.0537(15) 0.089(2) -0.0017(13) 0.0097(17) 0.0049(15)
C13 0.116(3) 0.0552(18) 0.112(3) -0.0128(19) 0.006(2) 0.0209(19)
C14 0.0469(15) 0.0580(16) 0.0477(15) 0.0053(14) -0.0022(13) -0.0067(13)
C15 0.0618(19) 0.0656(19) 0.0687(19) 0.0218(15) -0.0073(15) -0.0084(15)
C16 0.0648(18) 0.0756(18) 0.0588(17) 0.0082(19) -0.0110(16) -0.0234(16)
C17 0.069(2) 0.086(2) 0.073(2) 0.013(2) 0.0170(19) -0.0082(17)

loop_
_atom_type_symbol
_atom_type_description
_atom_type_scat_dispersion_real
_atom_type_scat_dispersion_imag
_atom_type_scat_source
C C 0.0033 0.0016 'International Tables Vol C Tables 4.2.6.8 and 6.1.1.4'
H H 0.0000 0.0000 'International Tables Vol C Tables 4.2.6.8 and 6.1.1.4'
N N 0.0061 0.0033 'International Tables Vol C Tables 4.2.6.8 and 6.1.1.4'
O O 0.0106 0.0060 'International Tables Vol C Tables 4.2.6.8 and 6.1.1.4'
Cl Cl 0.1484 0.1585 'International Tables Vol C Tables 4.2.6.8 and 6.1.1.4'

loop_
_geom_angle_atom_site_label_1
_geom_angle_atom_site_label_2
_geom_angle_atom_site_label_3
_geom_angle
_geom_angle_publ_flag
C8 N1 C12 110.98(19) yes
C8 N1 C7 111.88(19) yes
C12 N1 C7 110.1(2) yes
C8 N1 H1 107.9 ?
C12 N1 H1 107.9 ?
C7 N1 H1 107.9 ?
C1 O1 H1A 109.5 ?
O1 C1 C2 117.6(2) yes
O1 C1 C6 120.6(2) yes
C2 C1 C6 121.8(2) yes
C3 C2 C1 118.7(3) ?
C3 C2 C7 121.3(2) ?
C1 C2 C7 120.0(2) ?
C4 C3 C2 121.6(3) ?
C4 C3 H3 119.2 ?
C2 C3 H3 119.2 ?
C3 C4 C5 117.5(3) ?
C3 C4 C13 121.5(3) ?
C5 C4 C13 121.0(3) ?
C6 C5 C4 123.8(3) ?
C6 C5 H5 118.1 ?
C4 C5 H5 118.1 ?
C5 C6 C1 116.4(2) ?
C5 C6 C14 121.4(2) ?
C1 C6 C14 122.2(2) ?
C2 C7 N1 113.6(2) ?
C2 C7 H7A 108.8 ?
N1 C7 H7A 108.8 ?
C2 C7 H7B 108.8 ?
N1 C7 H7B 108.8 ?
H7A C7 H7B 107.7 ?
N1 C8 C9 110.7(2) ?
N1 C8 H8A 109.5 ?
C9 C8 H8A 109.5 ?
N1 C8 H8B 109.5 ?
C9 C8 H8B 109.5 ?
H8A C8 H8B 108.1 ?
C8 C9 C10 111.2(3) ?
C8 C9 H9A 109.4 ?
C10 C9 H9A 109.4 ?
C8 C9 H9B 109.4 ?
C10 C9 H9B 109.4 ?
H9A C9 H9B 108.0 ?
C11 C10 C9 109.3(3) ?
C11 C10 H10A 109.8 ?
C9 C10 H10A 109.8 ?
C11 C10 H10B 109.8 ?
C9 C10 H10B 109.8 ?
H10A C10 H10B 108.3 ?
C10 C11 C12 111.8(3) ?
C10 C11 H11A 109.3 ?
C12 C11 H11A 109.3 ?
C10 C11 H11B 109.3 ?
C12 C11 H11B 109.3 ?
H11A C11 H11B 107.9 ?
N1 C12 C11 110.5(2) ?
N1 C12 H12A 109.6 ?
C11 C12 H12A 109.6 ?
N1 C12 H12B 109.6 ?
C11 C12 H12B 109.6 ?
H12A C12 H12B 108.1 ?
C4 C13 H13A 109.5 ?
C4 C13 H13B 109.5 ?
H13A C13 H13B 109.5 ?
C4 C13 H13C 109.5 ?
H13A C13 H13C 109.5 ?
H13B C13 H13C 109.5 ?
C17 C14 C15 108.1(2) ?
C17 C14 C16 107.8(2) ?
C15 C14 C16 109.7(2) ?
C17 C14 C6 111.6(2) ?
C15 C14 C6 109.0(2) ?
C16 C14 C6 110.5(2) ?
C14 C15 H15A 109.5 ?
C14 C15 H15B 109.5 ?
H15A C15 H15B 109.5 ?
C14 C15 H15C 109.5 ?
H15A C15 H15C 109.5 ?
H15B C15 H15C 109.5 ?
C14 C16 H16A 109.5 ?
C14 C16 H16B 109.5 ?
H16A C16 H16B 109.5 ?
C14 C16 H16C 109.5 ?
H16A C16 H16C 109.5 ?
H16B C16 H16C 109.5 ?
C14 C17 H17A 109.5 ?
C14 C17 H17B 109.5 ?
H17A C17 H17B 109.5 ?
C14 C17 H17C 109.5 ?
H17A C17 H17C 109.5 ?
H17B C17 H17C 109.5 ?

loop_
_geom_bond_atom_site_label_1
_geom_bond_atom_site_label_2
_geom_bond_distance
_geom_bond_publ_flag
N1 C8 1.493(3) yes
N1 C12 1.493(3) yes
N1 C7 1.507(3) yes
N1 H1 0.91 ?
O1 C1 1.387(3) yes
O1 H1A 0.82 ?
C1 C2 1.391(3) ?
C1 C6 1.395(3) ?
C2 C3 1.386(4) ?
C2 C7 1.501(4) ?
C3 C4 1.378(4) ?
C3 H3 0.93 ?
C4 C5 1.386(4) ?
C4 C13 1.507(4) ?
C5 C6 1.384(4) ?
C5 H5 0.93 ?
C6 C14 1.546(4) ?
C7 H7A 0.97 ?
C7 H7B 0.97 ?
C8 C9 1.502(4) yes
C8 H8A 0.97 ?
C8 H8B 0.97 ?
C9 C10 1.506(5) yes
C9 H9A 0.97 ?
C9 H9B 0.97 ?
C10 C11 1.502(5) yes
C10 H10A 0.97 ?
C10 H10B 0.97 ?
C11 C12 1.523(4) yes
C11 H11A 0.97 ?
C11 H11B 0.97 ?
C12 H12A 0.97 ?
C12 H12B 0.97 ?
C13 H13A 0.96 ?
C13 H13B 0.96 ?
C13 H13C 0.96 ?
C14 C17 1.518(4) ?
C14 C15 1.536(4) ?
C14 C16 1.538(4) ?
C15 H15A 0.96 ?
C15 H15B 0.96 ?
C15 H15C 0.96 ?
C16 H16A 0.96 ?
C16 H16B 0.96 ?
C16 H16C 0.96 ?
C17 H17A 0.96 ?
C17 H17B 0.96 ?
C17 H17C 0.96 ?

loop_
_geom_hbond_atom_site_label_D
_geom_hbond_atom_site_label_H
_geom_hbond_atom_site_label_A
_geom_hbond_site_symmetry_A
_geom_hbond_distance_DH
_geom_hbond_distance_HA
_geom_hbond_distance_DA
_geom_hbond_angle_DHA
_geom_hbond_publ_flag
N1 H1 Cl1 3_646 0.91 2.23 3.137(3) 173 yes
O1 H1A Cl1 3_646 0.82 2.23 3.047(3) 174 yes
C12 H12B Cl1 1_455 0.97 2.91 3.799(4) 153 yes
C15 H15C O1 1_655 0.96 2.56 3.487(3) 162 yes

loop_
_geom_torsion_atom_site_label_1
_geom_torsion_atom_site_label_2
_geom_torsion_atom_site_label_3
_geom_torsion_atom_site_label_4
_geom_torsion
O1 C1 C2 C3 179.1(2)
C6 C1 C2 C3 -3.4(4)
O1 C1 C2 C7 -3.2(3)
C6 C1 C2 C7 174.3(2)
C1 C2 C3 C4 0.0(4)
C7 C2 C3 C4 -177.7(3)
C2 C3 C4 C5 3.2(4)
C2 C3 C4 C13 -176.5(3)
C3 C4 C5 C6 -3.4(4)
C13 C4 C5 C6 176.3(3)
C4 C5 C6 C1 0.3(4)
C4 C5 C6 C14 -179.4(3)
O1 C1 C6 C5 -179.3(2)
C2 C1 C6 C5 3.2(3)
O1 C1 C6 C14 0.3(3)
C2 C1 C6 C14 -177.2(2)
C3 C2 C7 N1 -98.4(3)
C1 C2 C7 N1 84.0(3)
C8 N1 C7 C2 66.1(3)
C12 N1 C7 C2 -170.0(2)
C12 N1 C8 C9 57.3(3)
C7 N1 C8 C9 -179.2(2)
N1 C8 C9 C10 -58.3(3)
C8 C9 C10 C11 57.1(4)
C9 C10 C11 C12 -56.0(4)
C8 N1 C12 C11 -55.7(3)
C7 N1 C12 C11 179.8(2)
C10 C11 C12 N1 55.9(3)
C5 C6 C14 C17 -3.7(3)
C1 C6 C14 C17 176.7(2)
C5 C6 C14 C15 115.8(3)
C1 C6 C14 C15 -63.9(3)
C5 C6 C14 C16 -123.6(3)
C1 C6 C14 C16 56.8(3)

loop_
_cod_related_entry_id
_cod_related_entry_database
_cod_related_entry_code
1 ChemSpider 21131211
